data_8100987
loop_
_publ_author_name
'Mancini, Franco'
'Harlow, George'
'Cahill, Cristopher L.'

_publ_section_title
;
Crystal structure of potassium dimagnesium disilicate hydroxide, K~1.3~
(Mg~0.95~Al~0.03~Cr~0.02~)~2~Si~2~O~6.4~(OH)~0.6~
;
_journal_issue 2
_journal_name_full 'Zeitschrift f\"ur Kristallographie - New Crystal Structures'
_journal_page_first 189
_journal_page_last 190
_journal_volume 216
_journal_year 2001
_chemical_formula_structural '(K0.65)2 (Mg0.95 Cr0.03 Al0.02)2 Si2 O6.40 (OH)0. ...'
_chemical_formula_sum 'Al4 Cr4 H1.37 K2.63 Mg4 O14 Si4'
_chemical_formula_weight 589.60
_space_group_IT_number 185
_symmetry_cell_setting hexagonal
_symmetry_space_group_name_Hall 'P 6c -2'
_symmetry_space_group_name_H-M 'P 63 c m'
_cell_angle_alpha 90.000(2)
_cell_angle_beta 90.000(2)
_cell_angle_gamma 120.000(2)
_cell_formula_units_Z 2
_cell_length_a 5.0279(7)
_cell_length_b 5.0279(8)
_cell_length_c 13.2161(19)
_cell_measurement_temperature 293(2)
_cell_volume 289.34(7)
_diffrn_ambient_temperature 293(2)
_exptl_crystal_density_diffrn 3.384
_cod_original_formula_sum 'K2.63 H1.37 (Mg,Al,Cr)4 O14 Si4'
_cod_database_code 8100987

loop_
_symmetry_equiv_pos_as_xyz
'x, y, z'
'-y, x-y, z'
'-x+y, -x, z'
'y, x, z'
'-x, -x+y, z'
'x-y, -y, z'
'-x, -y, z+1/2'
'y, -x+y, z+1/2'
'x-y, x, z+1/2'
'-y, -x, z+1/2'
'x, x-y, z+1/2'
'-x+y, y, z+1/2'

loop_
_atom_site_label
_atom_site_type_symbol
_atom_site_fract_x
_atom_site_fract_y
_atom_site_fract_z
_atom_site_U_iso_or_equiv
_atom_site_adp_type
_atom_site_occupancy
_atom_site_symmetry_multiplicity
_atom_site_Wyckoff_symbol
_atom_site_calc_flag
_atom_site_refinement_flags
_atom_site_disorder_assembly
_atom_site_disorder_group
Si1 Si 0.0000 0.0000 0.0123(3) 0.0089(8) Uani 1 2 a d S . .
Si2 Si 0.0000 0.0000 0.2598(2) 0.0081(8) Uani 1 2 a d S . .
Mg1 Mg -0.3333 0.3333 0.1370(4) 0.0120(4) Uani 1.062(6) 4 b d SP . .
K3 K 0.356(7) 0.646(9) 0.3857(5) 0.022(3) Uani 0.2186(17) 12 d d P . .
O1 O 0.3101(13) 0.0000 0.2294(8) 0.0114(12) Uani 1 6 c d S . .
O2 O 0.0000 0.0000 -0.1126(16) 0.0167(9) Uani 1.054(13) 2 a d SP . .
O3 O -0.3128(12) 0.0000 0.0507(8) 0.0094(10) Uani 1 6 c d S . .

loop_
_atom_site_aniso_label
_atom_site_aniso_U_11
_atom_site_aniso_U_22
_atom_site_aniso_U_33
_atom_site_aniso_U_23
_atom_site_aniso_U_13
_atom_site_aniso_U_12
Si1 0.0088(14) 0.0088(14) 0.0093(16) 0.000 0.000 0.0044(7)
Si2 0.0116(14) 0.0116(14) 0.0010(14) 0.000 0.000 0.0058(7)
Mg1 0.0099(5) 0.0099(5) 0.0164(6) 0.000 0.000 0.0049(2)
K3 0.016(6) 0.026(9) 0.0101(7) 0.002(7) -0.005(5) -0.0003(17)
O1 0.013(2) 0.011(3) 0.010(2) 0.000 0.001(3) 0.0055(14)
O2 0.0208(11) 0.0208(11) 0.0086(16) 0.000 0.000 0.0104(6)
O3 0.0066(18) 0.011(3) 0.012(2) 0.000 0.000(3) 0.0056(14)

loop_
_geom_bond_atom_site_label_1
_geom_bond_atom_site_label_2
_geom_bond_distance
_geom_bond_site_symmetry_2
_geom_bond_publ_flag
Si1 O2 1.65(2) . ?
Si1 O3 1.653(7) 3 ?
Si1 O3 1.653(7) 2 ?
Si1 O3 1.653(7) . ?
Si1 K3 3.28(3) 7_554 ?
Si1 K3 3.28(3) 10_554 ?
Si1 K3 3.28(3) 9_554 ?
Si1 K3 3.28(3) 12_554 ?
Si1 K3 3.28(3) 8_554 ?
Si1 K3 3.28(3) 11_554 ?
Si1 K3 3.27(3) 11_454 ?
Si1 K3 3.27(3) 9_544 ?
Si2 O1 1.610(7) 3 ?
Si2 O1 1.610(6) . ?
Si2 O1 1.610(6) 2 ?
Si2 O2 1.69(2) 7 ?
Si2 K3 3.27(3) 4 ?
Si2 K3 3.27(3) . ?
Si2 K3 3.27(3) 2 ?
Si2 K3 3.27(3) 6 ?
Si2 K3 3.27(3) 3 ?
Si2 K3 3.27(3) 5 ?
Mg1 O3 2.072(7) . ?
Mg1 O3 2.072(7) 2_565 ?
Mg1 O3 2.072(7) 3_455 ?
Mg1 O1 2.124(7) 2 ?
Mg1 O1 2.124(7) 1_455 ?
Mg1 O1 2.124(7) 3_565 ?
Mg1 Mg1 2.9029(5) 4_455 ?
Mg1 Mg1 2.9029(4) 4_565 ?
Mg1 Mg1 2.9029(4) 4_465 ?
Mg1 K3 3.326(10) 8_454 ?
Mg1 K3 3.326(10) 9_554 ?
Mg1 K3 3.326(10) 7_564 ?
K3 K3 2.53(3) 4 ?
K3 K3 0.32(3) 3_565 ?
K3 K3 0.32(3) 2_665 ?
K3 O1 2.602(15) 3_665 ?
K3 O2 2.82(4) 7 ?
K3 K3 2.82(4) 6_565 ?
K3 K3 2.82(4) 6_665 ?
K3 O3 2.690(12) 9_665 ?
K3 K3 2.81(3) 5_665 ?
K3 K3 2.81(3) 5_655 ?
K3 O1 2.70(3) 2 ?
K3 Si1 3.28(3) 7 ?
O1 Mg1 2.124(7) 4 ?
O1 Mg1 2.124(7) 1_655 ?
O1 K3 2.602(15) 5_655 ?
O1 K3 2.602(15) 2_655 ?
O1 K3 2.70(3) 4 ?
O1 K3 2.70(3) 3 ?
O2 Si2 1.69(2) 7_554 ?
O2 K3 2.82(4) 10_554 ?
O2 K3 2.82(4) 7_554 ?
O2 K3 2.82(4) 12_554 ?
O2 K3 2.82(4) 8_554 ?
O2 K3 2.82(4) 9_554 ?
O2 K3 2.82(4) 11_554 ?
O3 Mg1 2.072(7) 4_455 ?
O3 K3 2.690(12) 11_454 ?
O3 K3 2.690(12) 8_454 ?
